data_2206513
loop_
_publ_author_name
'Yun Liu'
'Zhi-Feng Lu'
'Yong-Miao Shen'
'Jian-Hua Xu'

_publ_section_title
;
 3-Benzoylmethylene-1-methyl-3,4-dihydroquinoxalin-2(1<i>H</i>)-one
;
_journal_coeditor_code OB6546
_journal_issue 8
_journal_name_full 'Acta Crystallographica Section E'
_journal_page_first o2753
_journal_page_last o2754
_journal_paper_doi 10.1107/S1600536805023664
_journal_volume 61
_journal_year 2005
_chemical_formula_iupac 'C17 H14 N2 O2'
_chemical_formula_moiety 'C17 H14 N2 O2'
_chemical_formula_sum 'C17 H14 N2 O2'
_chemical_formula_weight 278.30
_chemical_melting_point 455.2
_chemical_name_systematic
;
3-Benzoylmethylene-1-methyl-3,4-dihydroquinoxalin-2(1H)-one
;
_space_group_IT_number 14
_symmetry_cell_setting monoclinic
_symmetry_space_group_name_Hall '-P 2yn'
_symmetry_space_group_name_H-M 'P 1 21/n 1'
_atom_sites_solution_hydrogens geom
_atom_sites_solution_primary direct
_atom_sites_solution_secondary difmap
_cell_angle_alpha 90.00
_cell_angle_beta 104.36(3)
_cell_angle_gamma 90.00
_cell_formula_units_Z 4
_cell_length_a 9.6050(19)
_cell_length_b 10.767(2)
_cell_length_c 13.374(3)
_cell_measurement_reflns_used 25
_cell_measurement_temperature 288(2)
_cell_measurement_theta_max 13
_cell_measurement_theta_min 10
_cell_volume 1339.9(5)
_computing_cell_refinement 'CAD-4 Software'
_computing_data_collection 'CAD-4 Software (Enraf--Nonius, 1989)'
_computing_data_reduction 'XCAD4 (Harms & Wocadlo, 1995)'
_computing_molecular_graphics SHELXTL
_computing_publication_material 'SHELXTL and PLATON (Spek, 2003)'
_computing_structure_refinement SHELXTL
_computing_structure_solution 'SHELXTL (Sheldrick, 1997)'
_diffrn_ambient_temperature 288(2)
_diffrn_measured_fraction_theta_full 1.000
_diffrn_measured_fraction_theta_max 1.000
_diffrn_measurement_device_type 'Enraf--Nonius CAD-4'
_diffrn_measurement_method \w/2\q
_diffrn_radiation_monochromator graphite
_diffrn_radiation_source 'fine-focus sealed tube'
_diffrn_radiation_type MoK\a
_diffrn_radiation_wavelength 0.71073
_diffrn_reflns_av_R_equivalents 0.0681
_diffrn_reflns_av_sigmaI/netI 0.0456
_diffrn_reflns_limit_h_max 11
_diffrn_reflns_limit_h_min 0
_diffrn_reflns_limit_k_max 12
_diffrn_reflns_limit_k_min 0
_diffrn_reflns_limit_l_max 15
_diffrn_reflns_limit_l_min -15
_diffrn_reflns_number 2510
_diffrn_reflns_theta_full 25.00
_diffrn_reflns_theta_max 25.00
_diffrn_reflns_theta_min 2.36
_diffrn_standards_decay_% 0
_diffrn_standards_interval_count 200
_diffrn_standards_interval_time 120
_diffrn_standards_number 3
_exptl_absorpt_coefficient_mu 0.092
_exptl_absorpt_correction_T_max 0.975
_exptl_absorpt_correction_T_min 0.946
_exptl_absorpt_correction_type psi-scan
_exptl_absorpt_process_details '(XCAD4; Harms & Wocadlo, 1995)'
_exptl_crystal_colour red
_exptl_crystal_density_diffrn 1.380
_exptl_crystal_density_method 'not measured'
_exptl_crystal_description block
_exptl_crystal_F_000 584
_exptl_crystal_size_max 0.42
_exptl_crystal_size_mid 0.31
_exptl_crystal_size_min 0.28
_refine_diff_density_max 0.164
_refine_diff_density_min -0.168
_refine_ls_extinction_coef 0.0139(12)
_refine_ls_extinction_expression Fc^*^=kFc[1+0.001xFc^2^\l^3^/sin(2\q)]^-1/4^
_refine_ls_extinction_method SHELXTL
_refine_ls_goodness_of_fit_ref 1.000
_refine_ls_hydrogen_treatment constr
_refine_ls_matrix_type full
_refine_ls_number_parameters 191
_refine_ls_number_reflns 2363
_refine_ls_number_restraints 0
_refine_ls_restrained_S_all 1.000
_refine_ls_R_factor_all 0.1004
_refine_ls_R_factor_gt 0.0457
_refine_ls_shift/su_max 0.000
_refine_ls_shift/su_mean 0.000
_refine_ls_structure_factor_coef Fsqd
_refine_ls_weighting_details 'calc w = 1/[\s^2^(Fo^2^)+(0.03P)^2^+0.49P] where P = (Fo^2^+2Fc^2^)/3'
_refine_ls_weighting_scheme calc
_refine_ls_wR_factor_gt 0.0958
_refine_ls_wR_factor_ref 0.1074
_reflns_number_gt 1356
_reflns_number_total 2363
_reflns_threshold_expression I>2\s(I)
_cod_data_source_file ob6546.cif
_cod_data_source_block I
_cod_depositor_comments
;
The following automatic conversions were performed:
'_symmetry_cell_setting' value 'Monoclinic' changed to 'monoclinic'
according to '/home/saulius/struct/CIF-dictionaries/cif_core.dic'
dictionary named 'cif_core.dic' version 2.4.1 from 2010-06-29.

Automatic conversion script
Id: cif_fix_enum 1527 2010-12-29 10:47:43Z saulius 

The following automatic conversions were performed:

'_symmetry_cell_setting' value 'Monoclinic' changed to 'monoclinic'
according to /home/saulius/struct/CIF-dictionaries/cif_core.dic
dictionary named 'cif_core.dic' version 2.4.1 from 2010-06-29.

Automatic conversion script
Id: cif_fix_values 1715 2011-07-08 13:25:40Z adriana 
;
_cod_original_sg_symbol_H-M 'P 21/n'
_cod_database_code 2206513
_cod_database_fobs_code 2206513

loop_
_symmetry_equiv_pos_as_xyz
'x, y, z'
'-x+1/2, y+1/2, -z+1/2'
'-x, -y, -z'
'x-1/2, -y-1/2, z-1/2'

loop_
_atom_site_label
_atom_site_fract_x
_atom_site_fract_y
_atom_site_fract_z
_atom_site_U_iso_or_equiv
_atom_site_adp_type
_atom_site_calc_flag
_atom_site_refinement_flags
_atom_site_occupancy
_atom_site_type_symbol
O1 0.00304(16) 0.06650(15) 0.16468(12) 0.0581(5) Uani d . 1 O
O2 -0.24468(17) 0.23386(16) -0.18275(12) 0.0651(5) Uani d . 1 O
N1 0.04478(17) 0.24784(16) 0.04098(13) 0.0462(5) Uani d . 1 N
H1N 0.0760 0.2120 0.0998 0.055 Uiso calc R 1 H
N2 -0.05516(19) 0.36626(17) -0.14523(13) 0.0482(5) Uani d . 1 N
C1 -0.4216(3) -0.1813(3) 0.0887(2) 0.0778(8) Uani d . 1 C
H1 -0.5135 -0.1962 0.0478 0.093 Uiso calc R 1 H
C2 -0.3382(3) -0.0883(2) 0.0615(2) 0.0670(7) Uani d . 1 C
H2 -0.3743 -0.0425 0.0017 0.080 Uiso calc R 1 H
C3 -0.2023(2) -0.0626(2) 0.12186(17) 0.0454(5) Uani d . 1 C
C4 -0.1502(3) -0.1347(2) 0.20900(18) 0.0577(7) Uani d . 1 C
H4 -0.0587 -0.1198 0.2505 0.069 Uiso calc R 1 H
C5 -0.2339(3) -0.2290(2) 0.2349(2) 0.0674(7) Uani d . 1 C
H5 -0.1975 -0.2773 0.2932 0.081 Uiso calc R 1 H
C6 -0.3698(3) -0.2512(2) 0.1752(2) 0.0708(8) Uani d . 1 C
H6 -0.4261 -0.3134 0.1934 0.085 Uiso calc R 1 H
C7 -0.1108(2) 0.0408(2) 0.09837(17) 0.0456(5) Uani d . 1 C
C8 -0.1543(2) 0.1075(2) 0.00396(17) 0.0484(6) Uani d . 1 C
H8 -0.2387 0.0835 -0.0430 0.058 Uiso calc R 1 H
C9 -0.0782(2) 0.2057(2) -0.02150(17) 0.0444(5) Uani d . 1 C
C10 -0.1337(2) 0.2684(2) -0.12237(18) 0.0479(6) Uani d . 1 C
C11 -0.1089(3) 0.4298(2) -0.24449(17) 0.0686(7) Uani d . 1 C
H11A -0.1977 0.3924 -0.2810 0.103 Uiso calc R 1 H
H11B -0.0394 0.4225 -0.2849 0.103 Uiso calc R 1 H
H11C -0.1246 0.5160 -0.2325 0.103 Uiso calc R 1 H
C12 0.0747(2) 0.40568(19) -0.07831(16) 0.0427(5) Uani d . 1 C
C13 0.1558(2) 0.5028(2) -0.10307(18) 0.0515(6) Uani d . 1 C
H13 0.1250 0.5434 -0.1661 0.062 Uiso calc R 1 H
C14 0.2809(2) 0.5388(2) -0.03505(19) 0.0593(7) Uani d . 1 C
H14 0.3339 0.6041 -0.0524 0.071 Uiso calc R 1 H
C15 0.3291(3) 0.4800(2) 0.0584(2) 0.0620(7) Uani d . 1 C
H15 0.4140 0.5054 0.1041 0.074 Uiso calc R 1 H
C16 0.2512(2) 0.3833(2) 0.08401(18) 0.0548(6) Uani d . 1 C
H16 0.2836 0.3429 0.1470 0.066 Uiso calc R 1 H
C17 0.1244(2) 0.3457(2) 0.01627(17) 0.0436(5) Uani d . 1 C

loop_
_atom_site_aniso_label
_atom_site_aniso_U_11
_atom_site_aniso_U_22
_atom_site_aniso_U_33
_atom_site_aniso_U_12
_atom_site_aniso_U_13
_atom_site_aniso_U_23
O1 0.0534(10) 0.0555(10) 0.0635(10) -0.0076(8) 0.0109(8) -0.0001(8)
O2 0.0599(10) 0.0667(11) 0.0609(11) -0.0119(9) 0.0003(9) -0.0043(9)
N1 0.0451(10) 0.0441(11) 0.0485(11) -0.0019(9) 0.0097(8) 0.0037(9)
N2 0.0506(11) 0.0453(11) 0.0483(11) 0.0009(9) 0.0112(9) 0.0023(9)
C1 0.0603(17) 0.0662(18) 0.104(2) -0.0175(15) 0.0148(16) 0.0017(18)
C2 0.0575(15) 0.0545(16) 0.0880(19) -0.0052(13) 0.0163(14) 0.0114(15)
C3 0.0456(13) 0.0393(12) 0.0545(14) -0.0009(11) 0.0187(11) -0.0078(11)
C4 0.0667(16) 0.0496(15) 0.0582(16) -0.0031(13) 0.0182(13) -0.0051(13)
C5 0.096(2) 0.0465(15) 0.0644(17) -0.0081(15) 0.0282(16) -0.0012(13)
C6 0.085(2) 0.0457(16) 0.091(2) -0.0143(15) 0.0391(17) -0.0042(15)
C7 0.0446(12) 0.0411(13) 0.0535(14) 0.0013(11) 0.0163(11) -0.0092(11)
C8 0.0453(13) 0.0453(13) 0.0549(14) -0.0042(11) 0.0126(11) -0.0048(11)
C9 0.0425(12) 0.0413(13) 0.0516(14) 0.0033(10) 0.0157(11) -0.0046(11)
C10 0.0458(13) 0.0449(14) 0.0542(14) 0.0007(11) 0.0145(11) -0.0058(12)
C11 0.0763(18) 0.0667(17) 0.0549(15) -0.0034(15) 0.0016(13) 0.0104(14)
C12 0.0453(12) 0.0381(13) 0.0458(13) 0.0024(10) 0.0131(10) -0.0057(10)
C13 0.0566(14) 0.0459(14) 0.0534(14) -0.0013(12) 0.0161(12) 0.0016(11)
C14 0.0602(16) 0.0461(15) 0.0747(18) -0.0101(12) 0.0227(14) -0.0012(13)
C15 0.0513(14) 0.0564(16) 0.0736(18) -0.0111(13) 0.0065(13) -0.0028(14)
C16 0.0491(14) 0.0493(14) 0.0626(16) -0.0007(11) 0.0074(12) 0.0054(12)
C17 0.0429(12) 0.0397(13) 0.0505(14) 0.0011(10) 0.0161(10) -0.0032(10)

loop_
_atom_type_symbol
_atom_type_description
_atom_type_scat_dispersion_real
_atom_type_scat_dispersion_imag
_atom_type_scat_source
C C 0.0033 0.0016 'International Tables Vol C Tables 4.2.6.8 and 6.1.1.4'
H H 0.0000 0.0000 'International Tables Vol C Tables 4.2.6.8 and 6.1.1.4'
N N 0.0061 0.0033 'International Tables Vol C Tables 4.2.6.8 and 6.1.1.4'
O O 0.0106 0.0060 'International Tables Vol C Tables 4.2.6.8 and 6.1.1.4'

loop_
_geom_angle_atom_site_label_1
_geom_angle_atom_site_label_2
_geom_angle_atom_site_label_3
_geom_angle
_geom_angle_publ_flag
C9 N1 C17 123.96(19) yes
C9 N1 H1N 118.0 ?
C17 N1 H1N 118.0 ?
C10 N2 C12 122.57(19) yes
C10 N2 C11 117.99(19) ?
C12 N2 C11 119.43(19) ?
C6 C1 C2 120.5(3) ?
C6 C1 H1 119.7 ?
C2 C1 H1 119.7 ?
C3 C2 C1 120.9(3) ?
C3 C2 H2 119.5 ?
C1 C2 H2 119.5 ?
C2 C3 C4 118.1(2) ?
C2 C3 C7 122.9(2) ?
C4 C3 C7 119.0(2) ?
C3 C4 C5 120.5(2) ?
C3 C4 H4 119.7 ?
C5 C4 H4 119.7 ?
C6 C5 C4 120.5(3) ?
C6 C5 H5 119.8 ?
C4 C5 H5 119.8 ?
C1 C6 C5 119.4(2) ?
C1 C6 H6 120.3 ?
C5 C6 H6 120.3 ?
O1 C7 C8 121.9(2) yes
O1 C7 C3 117.9(2) yes
C8 C7 C3 120.2(2) yes
C9 C8 C7 123.4(2) yes
C9 C8 H8 118.3 ?
C7 C8 H8 118.3 ?
N1 C9 C8 123.0(2) ?
N1 C9 C10 118.2(2) ?
C8 C9 C10 118.81(19) ?
O2 C10 N2 121.5(2) yes
O2 C10 C9 121.2(2) yes
N2 C10 C9 117.28(19) ?
N2 C11 H11A 109.5 ?
N2 C11 H11B 109.5 ?
H11A C11 H11B 109.5 ?
N2 C11 H11C 109.5 ?
H11A C11 H11C 109.5 ?
H11B C11 H11C 109.5 ?
C13 C12 C17 118.5(2) ?
C13 C12 N2 122.3(2) ?
C17 C12 N2 119.2(2) ?
C14 C13 C12 120.3(2) ?
C14 C13 H13 119.8 ?
C12 C13 H13 119.8 ?
C13 C14 C15 121.0(2) ?
C13 C14 H14 119.5 ?
C15 C14 H14 119.5 ?
C16 C15 C14 119.6(2) ?
C16 C15 H15 120.2 ?
C14 C15 H15 120.2 ?
C15 C16 C17 120.2(2) ?
C15 C16 H16 119.9 ?
C17 C16 H16 119.9 ?
C16 C17 N1 120.8(2) ?
C16 C17 C12 120.4(2) ?
N1 C17 C12 118.8(2) ?

loop_
_geom_bond_atom_site_label_1
_geom_bond_atom_site_label_2
_geom_bond_distance
_geom_bond_publ_flag
O1 C7 1.256(2) yes
O2 C10 1.225(2) yes
N1 C9 1.345(2) yes
N1 C17 1.389(3) yes
N1 H1N 0.8600 ?
N2 C10 1.373(3) yes
N2 C12 1.408(3) yes
N2 C11 1.468(3) yes
C1 C6 1.367(4) ?
C1 C2 1.387(3) ?
C1 H1 0.9300 ?
C2 C3 1.383(3) ?
C2 H2 0.9300 ?
C3 C4 1.386(3) ?
C3 C7 1.499(3) yes
C4 C5 1.392(3) ?
C4 H4 0.9300 ?
C5 C6 1.371(3) ?
C5 H5 0.9300 ?
C6 H6 0.9300 ?
C7 C8 1.423(3) yes
C8 C9 1.375(3) yes
C8 H8 0.9300 ?
C9 C10 1.484(3) ?
C11 H11A 0.9600 ?
C11 H11B 0.9600 ?
C11 H11C 0.9600 ?
C12 C13 1.392(3) ?
C12 C17 1.395(3) ?
C13 C14 1.371(3) ?
C13 H13 0.9300 ?
C14 C15 1.376(3) ?
C14 H14 0.9300 ?
C15 C16 1.374(3) ?
C15 H15 0.9300 ?
C16 C17 1.385(3) ?
C16 H16 0.9300 ?

loop_
_geom_hbond_atom_site_label_D
_geom_hbond_atom_site_label_H
_geom_hbond_atom_site_label_A
_geom_hbond_site_symmetry_A
_geom_hbond_distance_DH
_geom_hbond_distance_HA
_geom_hbond_distance_DA
_geom_hbond_angle_DHA
_geom_hbond_publ_flag
N1 H1N O1 . 0.86 2.00 2.653(2) 132 yes
C6 H6 O1 2_445 0.93 2.55 3.382(3) 149 yes
C16 H16 O2 4_666 0.93 2.50 3.356(3) 153 yes

loop_
_geom_torsion_atom_site_label_1
_geom_torsion_atom_site_label_2
_geom_torsion_atom_site_label_3
_geom_torsion_atom_site_label_4
_geom_torsion
_geom_torsion_publ_flag
C6 C1 C2 C3 -1.2(4) ?
C1 C2 C3 C4 1.6(4) ?
C1 C2 C3 C7 -177.0(2) ?
C2 C3 C4 C5 -0.7(3) ?
C7 C3 C4 C5 178.0(2) ?
C3 C4 C5 C6 -0.7(4) ?
C2 C1 C6 C5 -0.2(4) ?
C4 C5 C6 C1 1.2(4) ?
C2 C3 C7 O1 171.1(2) ?
C4 C3 C7 O1 -7.5(3) ?
C2 C3 C7 C8 -8.2(3) yes
C4 C3 C7 C8 173.2(2) ?
O1 C7 C8 C9 -1.2(3) ?
C3 C7 C8 C9 178.0(2) yes
C17 N1 C9 C8 179.1(2) ?
C17 N1 C9 C10 -0.9(3) ?
C7 C8 C9 N1 -0.1(3) yes
C7 C8 C9 C10 179.9(2) ?
C12 N2 C10 O2 -178.3(2) ?
C11 N2 C10 O2 0.6(3) ?
C12 N2 C10 C9 1.4(3) ?
C11 N2 C10 C9 -179.70(19) ?
N1 C9 C10 O2 179.62(19) ?
C8 C9 C10 O2 -0.4(3) ?
N1 C9 C10 N2 -0.1(3) ?
C8 C9 C10 N2 179.87(19) ?
C10 N2 C12 C13 178.3(2) ?
C11 N2 C12 C13 -0.6(3) ?
C10 N2 C12 C17 -1.7(3) ?
C11 N2 C12 C17 179.4(2) ?
C17 C12 C13 C14 -0.7(3) ?
N2 C12 C13 C14 179.3(2) ?
C12 C13 C14 C15 0.3(4) ?
C13 C14 C15 C16 0.2(4) ?
C14 C15 C16 C17 -0.3(4) ?
C15 C16 C17 N1 179.8(2) ?
C15 C16 C17 C12 -0.1(3) ?
C9 N1 C17 C16 -179.3(2) ?
C9 N1 C17 C12 0.7(3) ?
C13 C12 C17 C16 0.6(3) ?
N2 C12 C17 C16 -179.41(19) ?
C13 C12 C17 N1 -179.33(19) ?
N2 C12 C17 N1 0.6(3) ?

loop_
_cod_related_entry_id
_cod_related_entry_database
_cod_related_entry_code
1 ChemSpider 21180454
